data_7121069
loop_
_publ_author_name
'Pe\~nas-Defrutos, M N'
'Bartolom\'e, C'
'Garc\'ia-Melchor, M'
'Espinet, P.'

_publ_section_title
;
 Hidden aryl-exchange processes in stable 16e Rh<sup>III</sup>
 [RhCp*Ar<sub>2</sub>] complexes, and their unexpected transmetalation
 mechanism.
;
_journal_issue 8
_journal_name_full 'Chemical communications (Cambridge, England)'
_journal_page_first 984
_journal_page_last 987
_journal_paper_doi 10.1039/c7cc09352g
_journal_volume 54
_journal_year 2018
_chemical_formula_moiety 'C32 H32 F10 O2 Rh2'
_chemical_formula_sum 'C32 H32 F10 O2 Rh2'
_chemical_formula_weight 844.39
_space_group_crystal_system monoclinic
_space_group_IT_number 14
_space_group_name_Hall '-P 2yn'
_space_group_name_H-M_alt 'P 1 21/n 1'
_symmetry_space_group_name_Hall '-P 2yn'
_symmetry_space_group_name_H-M 'P 1 21/n 1'
_atom_sites_solution_hydrogens mixed
_atom_sites_solution_primary direct
_audit_creation_date 2017-10-27
_audit_creation_method
;
Olex2 1.2-alpha
(compiled 2017.08.10 svn.r3458 for OlexSys, GUI svn.r5381)
;
_audit_update_record
;
2017-12-02 deposited with the CCDC.
2018-01-02 downloaded from the CCDC.
;
_cell_angle_alpha 90
_cell_angle_beta 92.287(4)
_cell_angle_gamma 90
_cell_formula_units_Z 4
_cell_length_a 10.8682(5)
_cell_length_b 16.2215(7)
_cell_length_c 18.4548(8)
_cell_measurement_reflns_used 6708
_cell_measurement_temperature 294
_cell_measurement_theta_max 27.2240
_cell_measurement_theta_min 2.5350
_cell_volume 3251.0(2)
_computing_cell_refinement 'CrysAlisPro 1.171.38.41 (Rigaku OD, 2015)'
_computing_data_collection 'CrysAlisPro 1.171.38.41 (Rigaku OD, 2015)'
_computing_data_reduction 'CrysAlisPro 1.171.38.41 (Rigaku OD, 2015)'
_computing_molecular_graphics 'Olex2 (Dolomanov et al., 2009)'
_computing_publication_material 'Olex2 (Dolomanov et al., 2009)'
_computing_structure_refinement 'ShelXL (Sheldrick, 2015)'
_computing_structure_solution 'ShelXT (Sheldrick, 2015)'
_diffrn_ambient_temperature 294
_diffrn_detector 'CCD plate'
_diffrn_detector_area_resol_mean 10.4757
_diffrn_detector_type Atlas
_diffrn_measured_fraction_theta_full 1.000
_diffrn_measured_fraction_theta_max 0.866
_diffrn_measurement_details
;
List of Runs (angles in degrees, time in seconds):

  # Type    Start    End  Width  t~exp~   \w     \q     \k     \f   Frames
#--------------------------------------------------------------------------
  1  \w    -19.00   7.00   1.00   29.43    --  -10.11 -99.00-120.00   26
  2  \w    -30.00  60.00   1.00   29.43    --  -10.11  57.00 150.00   90
  3  \w    -77.00   6.00   1.00   29.43    --  -10.11 -37.00   0.00   83
;
_diffrn_measurement_device 'four-circle diffractometer'
_diffrn_measurement_device_type 'SuperNova, Dual, Cu at zero, Atlas'
_diffrn_measurement_method '\w scans'
_diffrn_orient_matrix_type 'CrysAlisPro convention (1999,Acta A55,543-557)'
_diffrn_orient_matrix_UB_11 0.0554890000
_diffrn_orient_matrix_UB_12 -0.0225776000
_diffrn_orient_matrix_UB_13 0.0054257000
_diffrn_orient_matrix_UB_21 0.0286353000
_diffrn_orient_matrix_UB_22 0.0353040000
_diffrn_orient_matrix_UB_23 0.0157511000
_diffrn_orient_matrix_UB_31 -0.0190158000
_diffrn_orient_matrix_UB_32 -0.0124530000
_diffrn_orient_matrix_UB_33 0.0346342000
_diffrn_radiation_monochromator mirror
_diffrn_radiation_probe x-ray
_diffrn_radiation_type MoK\a
_diffrn_radiation_wavelength 0.71073
_diffrn_reflns_av_R_equivalents 0.0327
_diffrn_reflns_av_unetI/netI 0.0487
_diffrn_reflns_Laue_measured_fraction_full 1.000
_diffrn_reflns_Laue_measured_fraction_max 0.866
_diffrn_reflns_limit_h_max 11
_diffrn_reflns_limit_h_min -14
_diffrn_reflns_limit_k_max 22
_diffrn_reflns_limit_k_min -20
_diffrn_reflns_limit_l_max 22
_diffrn_reflns_limit_l_min -25
_diffrn_reflns_number 17945
_diffrn_reflns_point_group_measured_fraction_full 1.000
_diffrn_reflns_point_group_measured_fraction_max 0.866
_diffrn_reflns_theta_full 25.242
_diffrn_reflns_theta_max 29.497
_diffrn_reflns_theta_min 2.138
_diffrn_source 'micro-focus sealed X-ray tube'
_diffrn_source_type 'SuperNova (Mo) X-ray Source'
_exptl_absorpt_coefficient_mu 1.101
_exptl_absorpt_correction_T_max 0.911
_exptl_absorpt_correction_T_min 0.828
_exptl_absorpt_correction_type gaussian
_exptl_absorpt_process_details
;
CrysAlisPro 1.171.38.41 (Rigaku Oxford Diffraction, 2015)
Numerical absorption correction based on gaussian integration over
            a multifaceted crystal model
Empirical absorption correction using spherical harmonics,
 implemented in SCALE3 ABSPACK scaling algorithm.
;
_exptl_crystal_colour red
_exptl_crystal_colour_primary red
_exptl_crystal_density_diffrn 1.725
_exptl_crystal_description irregular
_exptl_crystal_F_000 1680
_exptl_crystal_size_max 0.445
_exptl_crystal_size_mid 0.198
_exptl_crystal_size_min 0.107
_refine_diff_density_max 0.517
_refine_diff_density_min -0.505
_refine_diff_density_rms 0.084
_refine_ls_extinction_method none
_refine_ls_goodness_of_fit_ref 1.045
_refine_ls_hydrogen_treatment mixed
_refine_ls_matrix_type full
_refine_ls_number_parameters 433
_refine_ls_number_reflns 7851
_refine_ls_number_restraints 3
_refine_ls_restrained_S_all 1.045
_refine_ls_R_factor_all 0.0663
_refine_ls_R_factor_gt 0.0391
_refine_ls_shift/su_max 0.001
_refine_ls_shift/su_mean 0.000
_refine_ls_structure_factor_coef Fsqd
_refine_ls_weighting_details 'w=1/[\s^2^(Fo^2^)+(0.0323P)^2^+1.0913P] where P=(Fo^2^+2Fc^2^)/3'
_refine_ls_weighting_scheme calc
_refine_ls_wR_factor_gt 0.0755
_refine_ls_wR_factor_ref 0.0901
_reflns_Friedel_coverage 0.000
_reflns_number_gt 5639
_reflns_number_total 7851
_reflns_threshold_expression 'I > 2\s(I)'
_cod_data_source_file c7cc09352g2.cif
_cod_data_source_block 7
_cod_depositor_comments 'Adding full bibliography for 7121066--7121070.cif.'
_cod_original_cell_volume 3251.0(3)
_cod_database_code 7121069
_shelx_shelxl_version_number 2014/7
_chemical_oxdiff_formula 'C32 H32 F10 O2 Rh2'
_chemical_oxdiff_usercomment orange
_shelx_space_group_comment
;
The symmetry employed for this shelxl refinement is uniquely defined
by the following loop, which should always be used as a source of
symmetry information in preference to the above space-group names.
They are only intended as comments.
;
_reflns_odcompleteness_completeness 99.83
_reflns_odcompleteness_iscentric 1
_reflns_odcompleteness_theta 26.32
_olex2_refinement_description
;
1. Fixed Uiso
 At 1.5 times of:
  All C(H,H,H) groups
2. Restrained distances
 O2-H2
 0.96 with sigma of 0.02
 H2-O2
 0.96 with sigma of 0.02
 H1-O1
 1 with sigma of 0.02
3.a Idealised Me refined as rotating group:
 C56(H56A,H56B,H56C), C39(H39A,H39B,H39C), C58(H58A,H58B,H58C), C38(H38A,H38B,
 H38C), C57(H57A,H57B,H57C), C60(H60A,H60B,H60C), C36(H36A,H36B,H36C), C37(H37A,
 H37B,H37C), C40(H40A,H40B,H40C), C59(H59A,H59B,H59C)
;
_olex2_submission_special_instructions 'No special instructions were received'
_oxdiff_exptl_absorpt_empirical_details
;
Empirical correction (ABSPACK) includes:
- Absorption correction using spherical harmonics
- Frame scaling
;
_oxdiff_exptl_absorpt_empirical_full_max 1.339
_oxdiff_exptl_absorpt_empirical_full_min 0.691

loop_
_space_group_symop_operation_xyz
'x, y, z'
'-x+1/2, y+1/2, -z+1/2'
'-x, -y, -z'
'x-1/2, -y-1/2, z-1/2'

loop_
_atom_site_label
_atom_site_type_symbol
_atom_site_fract_x
_atom_site_fract_y
_atom_site_fract_z
_atom_site_U_iso_or_equiv
_atom_site_adp_type
_atom_site_occupancy
_atom_site_site_symmetry_order
_atom_site_calc_flag
_atom_site_refinement_flags_posn
Rh2 Rh 0.50396(3) 0.30718(2) 0.39698(2) 0.03910(9) Uani 1 1 d .
Rh1 Rh 0.28297(2) 0.37392(2) 0.28165(2) 0.03901(9) Uani 1 1 d .
O2 O 0.3948(2) 0.41158(14) 0.37113(12) 0.0406(5) Uani 1 1 d D
O1 O 0.3810(2) 0.26645(14) 0.31278(12) 0.0427(6) Uani 1 1 d D
F16 F 0.4473(2) 0.53857(14) 0.25634(15) 0.0772(7) Uani 1 1 d .
F12 F 0.3963(2) 0.27643(17) 0.14782(13) 0.0801(8) Uani 1 1 d .
F22 F 0.6280(3) 0.2246(2) 0.25733(15) 0.0966(9) Uani 1 1 d .
F26 F 0.6566(3) 0.47566(16) 0.38444(16) 0.0896(9) Uani 1 1 d .
F13 F 0.5370(3) 0.3229(2) 0.04079(14) 0.1066(11) Uani 1 1 d .
F14 F 0.6332(3) 0.4780(2) 0.03877(16) 0.1128(11) Uani 1 1 d .
F15 F 0.5894(3) 0.58323(18) 0.1488(2) 0.1139(12) Uani 1 1 d .
C11 C 0.4130(3) 0.4055(2) 0.20709(19) 0.0464(9) Uani 1 1 d .
F23 F 0.7835(3) 0.2849(3) 0.16146(17) 0.1517(17) Uani 1 1 d .
C51 C 0.4434(4) 0.2155(2) 0.4768(2) 0.0520(9) Uani 1 1 d .
C55 C 0.4435(4) 0.2929(2) 0.50869(19) 0.0578(11) Uani 1 1 d .
C54 C 0.5660(5) 0.3267(2) 0.5065(2) 0.0605(11) Uani 1 1 d .
F25 F 0.8123(3) 0.5323(2) 0.2894(2) 0.1398(15) Uani 1 1 d .
F24 F 0.8715(3) 0.4402(3) 0.17412(19) 0.1488(17) Uani 1 1 d .
C21 C 0.6324(3) 0.3472(3) 0.32493(19) 0.0508(9) Uani 1 1 d .
C33 C 0.1179(3) 0.3244(2) 0.2317(2) 0.0542(10) Uani 1 1 d .
C52 C 0.5643(4) 0.1988(2) 0.4530(2) 0.0545(10) Uani 1 1 d .
C12 C 0.4412(4) 0.3542(3) 0.1507(2) 0.0573(10) Uani 1 1 d .
C32 C 0.0974(3) 0.3299(3) 0.3087(2) 0.0562(10) Uani 1 1 d .
C34 C 0.1369(3) 0.4044(2) 0.2050(2) 0.0514(9) Uani 1 1 d .
C16 C 0.4654(4) 0.4824(3) 0.2038(2) 0.0571(10) Uani 1 1 d .
C26 C 0.6854(4) 0.4240(3) 0.3302(2) 0.0631(11) Uani 1 1 d .
C31 C 0.1079(3) 0.4131(3) 0.3279(2) 0.0573(10) Uani 1 1 d .
C53 C 0.6411(4) 0.2661(3) 0.4750(2) 0.0589(11) Uani 1 1 d .
C22 C 0.6718(4) 0.3025(3) 0.2680(2) 0.0677(12) Uani 1 1 d .
C35 C 0.1366(3) 0.4604(2) 0.2647(2) 0.0540(10) Uani 1 1 d .
C14 C 0.5624(4) 0.4548(4) 0.0931(3) 0.0742(14) Uani 1 1 d .
C13 C 0.5139(4) 0.3774(4) 0.0940(2) 0.0712(14) Uani 1 1 d .
C23 C 0.7549(5) 0.3325(5) 0.2172(2) 0.0849(17) Uani 1 1 d .
C15 C 0.5390(4) 0.5077(3) 0.1480(3) 0.0702(13) Uani 1 1 d .
C56 C 0.3362(5) 0.1580(3) 0.4655(3) 0.0851(15) Uani 1 1 d .
H56A H 0.2623 0.1847 0.4800 0.128 Uiso 1 1 calc GR
H56B H 0.3500 0.1091 0.4940 0.128 Uiso 1 1 calc GR
H56C H 0.3276 0.1433 0.4151 0.128 Uiso 1 1 calc GR
C24 C 0.7979(5) 0.4097(5) 0.2258(3) 0.099(2) Uani 1 1 d .
C25 C 0.7672(4) 0.4557(4) 0.2815(3) 0.0845(16) Uani 1 1 d .
C39 C 0.1475(4) 0.4261(3) 0.1268(2) 0.0786(14) Uani 1 1 d .
H39A H 0.1976 0.4745 0.1228 0.118 Uiso 1 1 calc GR
H39B H 0.0670 0.4367 0.1056 0.118 Uiso 1 1 calc GR
H39C H 0.1846 0.3811 0.1019 0.118 Uiso 1 1 calc GR
C58 C 0.7778(4) 0.2722(4) 0.4685(3) 0.109(2) Uani 1 1 d .
H58A H 0.8033 0.2361 0.4308 0.163 Uiso 1 1 calc GR
H58B H 0.8182 0.2566 0.5137 0.163 Uiso 1 1 calc GR
H58C H 0.7995 0.3279 0.4570 0.163 Uiso 1 1 calc GR
C38 C 0.1085(4) 0.2457(3) 0.1884(3) 0.0817(14) Uani 1 1 d .
H38A H 0.1480 0.2529 0.1433 0.123 Uiso 1 1 calc GR
H38B H 0.0234 0.2322 0.1791 0.123 Uiso 1 1 calc GR
H38C H 0.1481 0.2019 0.2154 0.123 Uiso 1 1 calc GR
C57 C 0.6060(5) 0.1197(3) 0.4193(3) 0.0909(17) Uani 1 1 d .
H57A H 0.5454 0.1020 0.3833 0.136 Uiso 1 1 calc GR
H57B H 0.6159 0.0782 0.4561 0.136 Uiso 1 1 calc GR
H57C H 0.6831 0.1286 0.3969 0.136 Uiso 1 1 calc GR
C60 C 0.3353(5) 0.3387(3) 0.5372(2) 0.0918(17) Uani 1 1 d .
H60A H 0.3282 0.3915 0.5138 0.138 Uiso 1 1 calc GR
H60B H 0.3471 0.3464 0.5885 0.138 Uiso 1 1 calc GR
H60C H 0.2614 0.3075 0.5273 0.138 Uiso 1 1 calc GR
C36 C 0.0960(5) 0.4493(4) 0.4023(2) 0.0912(17) Uani 1 1 d .
H36A H 0.0911 0.4056 0.4372 0.137 Uiso 1 1 calc GR
H36B H 0.0228 0.4823 0.4031 0.137 Uiso 1 1 calc GR
H36C H 0.1666 0.4830 0.4142 0.137 Uiso 1 1 calc GR
C37 C 0.0711(5) 0.2579(3) 0.3561(3) 0.0957(17) Uani 1 1 d .
H37A H 0.1308 0.2154 0.3489 0.144 Uiso 1 1 calc GR
H37B H -0.0098 0.2371 0.3440 0.144 Uiso 1 1 calc GR
H37C H 0.0753 0.2749 0.4060 0.144 Uiso 1 1 calc GR
C40 C 0.1433(4) 0.5524(3) 0.2612(3) 0.0851(15) Uani 1 1 d .
H40A H 0.1874 0.5728 0.3035 0.128 Uiso 1 1 calc GR
H40B H 0.0614 0.5748 0.2591 0.128 Uiso 1 1 calc GR
H40C H 0.1852 0.5685 0.2186 0.128 Uiso 1 1 calc GR
C59 C 0.6061(6) 0.4060(3) 0.5411(3) 0.108(2) Uani 1 1 d .
H59A H 0.6865 0.4204 0.5253 0.161 Uiso 1 1 calc GR
H59B H 0.6089 0.3998 0.5929 0.161 Uiso 1 1 calc GR
H59C H 0.5487 0.4487 0.5273 0.161 Uiso 1 1 calc GR
H1 H 0.428(3) 0.244(2) 0.2760(16) 0.064(12) Uiso 1 1 d D
H2 H 0.444(3) 0.4554(16) 0.359(2) 0.068(13) Uiso 1 1 d D

loop_
_atom_site_aniso_label
_atom_site_aniso_U_11
_atom_site_aniso_U_22
_atom_site_aniso_U_33
_atom_site_aniso_U_23
_atom_site_aniso_U_13
_atom_site_aniso_U_12
Rh2 0.04415(17) 0.03862(15) 0.03414(15) -0.00347(11) -0.00345(12) 0.00264(12)
Rh1 0.03920(16) 0.04002(15) 0.03744(15) -0.00098(12) -0.00300(12) -0.00056(12)
O2 0.0445(14) 0.0363(12) 0.0406(13) -0.0063(11) -0.0042(11) 0.0003(11)
O1 0.0492(15) 0.0363(12) 0.0416(13) -0.0075(11) -0.0078(11) 0.0025(11)
F16 0.0887(19) 0.0479(13) 0.0969(19) 0.0027(13) 0.0259(16) -0.0042(12)
F12 0.0798(18) 0.0959(19) 0.0655(16) -0.0336(15) 0.0123(14) -0.0159(15)
F22 0.092(2) 0.106(2) 0.092(2) -0.0450(18) 0.0103(17) 0.0205(18)
F26 0.086(2) 0.0695(17) 0.114(2) -0.0156(16) 0.0139(17) -0.0252(15)
F13 0.080(2) 0.177(3) 0.0637(17) -0.0343(19) 0.0208(15) -0.011(2)
F14 0.081(2) 0.171(3) 0.090(2) 0.043(2) 0.0397(17) 0.003(2)
F15 0.105(2) 0.0767(19) 0.164(3) 0.042(2) 0.055(2) -0.0053(17)
C11 0.039(2) 0.059(2) 0.0404(19) 0.0051(18) -0.0028(16) 0.0052(18)
F23 0.110(3) 0.271(5) 0.076(2) -0.037(3) 0.033(2) 0.049(3)
C51 0.063(3) 0.046(2) 0.047(2) 0.0072(18) -0.0023(19) 0.0007(19)
C55 0.081(3) 0.057(2) 0.035(2) 0.0072(18) 0.005(2) 0.015(2)
C54 0.097(4) 0.045(2) 0.038(2) -0.0003(18) -0.021(2) -0.006(2)
F25 0.093(2) 0.134(3) 0.194(4) 0.057(3) 0.017(2) -0.045(2)
F24 0.065(2) 0.269(5) 0.114(3) 0.083(3) 0.0287(19) 0.002(2)
C21 0.042(2) 0.068(3) 0.042(2) -0.0039(19) -0.0057(17) 0.0141(19)
C33 0.039(2) 0.059(2) 0.063(3) -0.009(2) -0.0158(18) 0.0008(18)
C52 0.072(3) 0.043(2) 0.048(2) 0.0017(17) -0.005(2) 0.016(2)
C12 0.047(2) 0.080(3) 0.044(2) -0.006(2) -0.0025(18) -0.005(2)
C32 0.037(2) 0.064(3) 0.067(3) 0.011(2) -0.0035(19) -0.0032(19)
C34 0.043(2) 0.061(2) 0.049(2) 0.0044(19) -0.0082(18) 0.0066(19)
C16 0.053(2) 0.058(2) 0.060(3) 0.011(2) 0.006(2) 0.005(2)
C26 0.049(2) 0.077(3) 0.063(3) 0.011(2) -0.003(2) -0.007(2)
C31 0.037(2) 0.078(3) 0.056(2) -0.012(2) -0.0001(18) 0.005(2)
C53 0.056(3) 0.073(3) 0.046(2) 0.016(2) -0.0130(19) 0.007(2)
C22 0.053(3) 0.095(4) 0.054(3) -0.013(2) -0.005(2) 0.013(2)
C35 0.040(2) 0.051(2) 0.070(3) -0.002(2) -0.0072(19) 0.0088(17)
C14 0.052(3) 0.111(4) 0.060(3) 0.031(3) 0.012(2) 0.006(3)
C13 0.052(3) 0.123(4) 0.038(2) -0.008(3) 0.003(2) 0.011(3)
C23 0.056(3) 0.154(5) 0.046(3) -0.004(3) 0.005(2) 0.028(3)
C15 0.052(3) 0.072(3) 0.088(3) 0.029(3) 0.013(2) 0.008(2)
C56 0.092(4) 0.069(3) 0.094(4) 0.023(3) -0.003(3) -0.016(3)
C24 0.042(3) 0.179(7) 0.076(4) 0.041(5) 0.008(3) 0.014(4)
C25 0.048(3) 0.105(4) 0.100(4) 0.031(3) -0.005(3) -0.009(3)
C39 0.071(3) 0.111(4) 0.053(3) 0.013(3) -0.012(2) 0.016(3)
C58 0.059(3) 0.168(6) 0.098(4) 0.043(4) -0.023(3) 0.003(4)
C38 0.064(3) 0.075(3) 0.105(4) -0.031(3) -0.016(3) -0.007(2)
C57 0.134(5) 0.063(3) 0.076(3) -0.004(3) 0.003(3) 0.038(3)
C60 0.126(5) 0.093(4) 0.059(3) 0.011(3) 0.027(3) 0.040(3)
C36 0.072(3) 0.134(5) 0.069(3) -0.030(3) 0.011(3) 0.012(3)
C37 0.070(3) 0.102(4) 0.115(4) 0.043(4) 0.009(3) -0.019(3)
C40 0.070(3) 0.051(3) 0.133(5) -0.004(3) -0.008(3) 0.010(2)
C59 0.188(6) 0.067(3) 0.063(3) -0.007(3) -0.040(4) -0.024(4)

loop_
_atom_type_symbol
_atom_type_description
_atom_type_scat_dispersion_real
_atom_type_scat_dispersion_imag
_atom_type_scat_source
C C 0.0033 0.0016 'International Tables Vol C Tables 4.2.6.8 and 6.1.1.4'
H H 0.0000 0.0000 'International Tables Vol C Tables 4.2.6.8 and 6.1.1.4'
O O 0.0106 0.0060 'International Tables Vol C Tables 4.2.6.8 and 6.1.1.4'
F F 0.0171 0.0103 'International Tables Vol C Tables 4.2.6.8 and 6.1.1.4'
Rh Rh -1.1178 0.9187 'International Tables Vol C Tables 4.2.6.8 and 6.1.1.4'

loop_
_exptl_crystal_face_index_h
_exptl_crystal_face_index_k
_exptl_crystal_face_index_l
_exptl_crystal_face_perp_dist
5 12 21 0.0484
-4 -10 -23 0.0879
-10 -18 1 0.1635
5 6 -24 0.1165
0 -22 -5 0.0822
0 22 6 0.0214
2 -22 6 0.0689
-2 22 -5 0.0374
-8 19 -6 0.0597
9 -14 13 0.0916
-15 -1 -7 0.1413
3 -5 25 0.0976

loop_
_geom_angle_atom_site_label_1
_geom_angle_atom_site_label_2
_geom_angle_atom_site_label_3
_geom_angle
O2 Rh2 O1 75.62(9)
O2 Rh2 C51 120.71(12)
O2 Rh2 C55 96.31(12)
O2 Rh2 C54 104.43(13)
O2 Rh2 C52 158.62(13)
O2 Rh2 C53 140.61(14)
O1 Rh2 C51 94.75(12)
O1 Rh2 C55 116.87(14)
O1 Rh2 C54 155.68(14)
O1 Rh2 C52 105.82(13)
O1 Rh2 C53 143.22(14)
C55 Rh2 C51 36.67(14)
C54 Rh2 C51 63.86(15)
C54 Rh2 C55 38.86(16)
C54 Rh2 C52 65.27(15)
C54 Rh2 C53 38.80(16)
C21 Rh2 O2 89.46(12)
C21 Rh2 O1 92.80(12)
C21 Rh2 C51 149.83(15)
C21 Rh2 C55 150.30(17)
C21 Rh2 C54 111.51(17)
C21 Rh2 C52 111.60(15)
C21 Rh2 C53 93.45(15)
C52 Rh2 C51 38.33(15)
C52 Rh2 C55 63.64(14)
C52 Rh2 C53 38.95(15)
C53 Rh2 C51 63.89(15)
C53 Rh2 C55 64.05(16)
O2 Rh1 O1 75.91(9)
O2 Rh1 C33 153.65(13)
O2 Rh1 C32 114.83(13)
O2 Rh1 C34 147.37(12)
O2 Rh1 C31 95.30(12)
O2 Rh1 C35 109.15(13)
O1 Rh1 C33 102.25(12)
O1 Rh1 C32 97.28(12)
O1 Rh1 C34 136.31(12)
O1 Rh1 C31 124.43(13)
O1 Rh1 C35 161.40(12)
C11 Rh1 O2 93.53(12)
C11 Rh1 O1 91.98(12)
C11 Rh1 C33 112.82(15)
C11 Rh1 C32 151.52(15)
C11 Rh1 C34 90.65(14)
C11 Rh1 C31 143.59(16)
C11 Rh1 C35 105.30(15)
C33 Rh1 C32 38.86(15)
C33 Rh1 C34 38.35(14)
C33 Rh1 C31 63.59(15)
C34 Rh1 C32 64.26(15)
C34 Rh1 C31 64.04(14)
C31 Rh1 C32 36.86(15)
C35 Rh1 C33 64.99(15)
C35 Rh1 C32 64.22(15)
C35 Rh1 C34 39.05(14)
C35 Rh1 C31 38.69(15)
Rh2 O2 H2 110(2)
Rh1 O2 Rh2 104.27(9)
Rh1 O2 H2 111(3)
Rh2 O1 H1 108(2)
Rh1 O1 Rh2 103.84(9)
Rh1 O1 H1 114(2)
C12 C11 Rh1 122.1(3)
C16 C11 Rh1 123.2(3)
C16 C11 C12 114.2(3)
C55 C51 Rh2 71.2(2)
C55 C51 C52 108.4(4)
C55 C51 C56 127.5(4)
C52 C51 Rh2 67.7(2)
C52 C51 C56 124.0(4)
C56 C51 Rh2 125.1(3)
C51 C55 Rh2 72.1(2)
C51 C55 C54 108.5(3)
C51 C55 C60 127.4(5)
C54 C55 Rh2 67.9(2)
C54 C55 C60 124.0(4)
C60 C55 Rh2 122.8(3)
C55 C54 Rh2 73.3(2)
C55 C54 C59 124.7(4)
C53 C54 Rh2 71.0(2)
C53 C54 C55 107.2(3)
C53 C54 C59 127.6(5)
C59 C54 Rh2 127.6(3)
C26 C21 Rh2 122.0(3)
C22 C21 Rh2 124.8(3)
C22 C21 C26 113.2(4)
C32 C33 Rh1 73.3(2)
C32 C33 C38 124.2(4)
C34 C33 Rh1 70.8(2)
C34 C33 C32 108.4(3)
C34 C33 C38 127.2(4)
C38 C33 Rh1 125.7(3)
C51 C52 Rh2 73.9(2)
C51 C52 C57 125.7(4)
C53 C52 Rh2 70.8(2)
C53 C52 C51 107.7(3)
C53 C52 C57 126.1(4)
C57 C52 Rh2 126.5(3)
F12 C12 C11 120.1(3)
F12 C12 C13 116.0(4)
C11 C12 C13 123.9(4)
C33 C32 Rh1 67.8(2)
C33 C32 C37 124.4(4)
C31 C32 Rh1 71.4(2)
C31 C32 C33 107.2(3)
C31 C32 C37 128.4(4)
C37 C32 Rh1 125.5(3)
C33 C34 Rh1 70.8(2)
C33 C34 C35 108.2(3)
C33 C34 C39 125.0(4)
C35 C34 Rh1 70.2(2)
C35 C34 C39 126.7(4)
C39 C34 Rh1 127.5(3)
F16 C16 C11 120.6(3)
F16 C16 C15 115.9(4)
C11 C16 C15 123.5(4)
F26 C26 C21 120.3(4)
F26 C26 C25 115.0(5)
C21 C26 C25 124.6(5)
C32 C31 Rh1 71.7(2)
C32 C31 C35 109.0(3)
C32 C31 C36 126.8(4)
C35 C31 Rh1 67.8(2)
C35 C31 C36 124.1(4)
C36 C31 Rh1 124.9(3)
C54 C53 Rh2 70.2(2)
C54 C53 C52 107.9(4)
C54 C53 C58 125.1(5)
C52 C53 Rh2 70.2(2)
C52 C53 C58 126.9(4)
C58 C53 Rh2 126.4(3)
F22 C22 C23 116.8(4)
C21 C22 F22 119.2(4)
C21 C22 C23 123.9(5)
C34 C35 Rh1 70.7(2)
C34 C35 C31 107.0(3)
C34 C35 C40 126.8(4)
C31 C35 Rh1 73.5(2)
C31 C35 C40 125.4(4)
C40 C35 Rh1 128.7(3)
F14 C14 C13 120.1(5)
F14 C14 C15 120.7(5)
C15 C14 C13 119.3(4)
F13 C13 C12 119.9(5)
F13 C13 C14 120.7(4)
C14 C13 C12 119.4(4)
F23 C23 C22 119.2(6)
F23 C23 C24 122.7(6)
C24 C23 C22 118.1(5)
F15 C15 C16 120.5(5)
F15 C15 C14 119.8(4)
C14 C15 C16 119.7(4)
C51 C56 H56A 109.5
C51 C56 H56B 109.5
C51 C56 H56C 109.5
H56A C56 H56B 109.5
H56A C56 H56C 109.5
H56B C56 H56C 109.5
C23 C24 F24 117.8(7)
C25 C24 F24 120.9(7)
C25 C24 C23 121.3(5)
F25 C25 C26 121.0(6)
C24 C25 F25 120.2(6)
C24 C25 C26 118.8(6)
C34 C39 H39A 109.5
C34 C39 H39B 109.5
C34 C39 H39C 109.5
H39A C39 H39B 109.5
H39A C39 H39C 109.5
H39B C39 H39C 109.5
C53 C58 H58A 109.5
C53 C58 H58B 109.5
C53 C58 H58C 109.5
H58A C58 H58B 109.5
H58A C58 H58C 109.5
H58B C58 H58C 109.5
C33 C38 H38A 109.5
C33 C38 H38B 109.5
C33 C38 H38C 109.5
H38A C38 H38B 109.5
H38A C38 H38C 109.5
H38B C38 H38C 109.5
C52 C57 H57A 109.5
C52 C57 H57B 109.5
C52 C57 H57C 109.5
H57A C57 H57B 109.5
H57A C57 H57C 109.5
H57B C57 H57C 109.5
C55 C60 H60A 109.5
C55 C60 H60B 109.5
C55 C60 H60C 109.5
H60A C60 H60B 109.5
H60A C60 H60C 109.5
H60B C60 H60C 109.5
C31 C36 H36A 109.5
C31 C36 H36B 109.5
C31 C36 H36C 109.5
H36A C36 H36B 109.5
H36A C36 H36C 109.5
H36B C36 H36C 109.5
C32 C37 H37A 109.5
C32 C37 H37B 109.5
C32 C37 H37C 109.5
H37A C37 H37B 109.5
H37A C37 H37C 109.5
H37B C37 H37C 109.5
C35 C40 H40A 109.5
C35 C40 H40B 109.5
C35 C40 H40C 109.5
H40A C40 H40B 109.5
H40A C40 H40C 109.5
H40B C40 H40C 109.5
C54 C59 H59A 109.5
C54 C59 H59B 109.5
C54 C59 H59C 109.5
H59A C59 H59B 109.5
H59A C59 H59C 109.5
H59B C59 H59C 109.5

loop_
_geom_bond_atom_site_label_1
_geom_bond_atom_site_label_2
_geom_bond_distance
Rh2 O2 2.111(2)
Rh2 O1 2.115(2)
Rh2 C51 2.212(4)
Rh2 C55 2.201(4)
Rh2 C54 2.128(4)
Rh2 C21 2.071(4)
Rh2 C52 2.130(4)
Rh2 C53 2.138(4)
Rh1 O2 2.102(2)
Rh1 O1 2.111(2)
Rh1 C11 2.075(3)
Rh1 C33 2.141(4)
Rh1 C32 2.214(4)
Rh1 C34 2.142(4)
Rh1 C31 2.210(4)
Rh1 C35 2.135(4)
O2 H2 0.926(14)
O1 H1 0.937(18)
F16 C16 1.350(5)
F12 C12 1.353(5)
F22 C22 1.361(5)
F26 C26 1.352(5)
F13 C13 1.353(5)
F14 C14 1.342(5)
F15 C15 1.342(5)
C11 C12 1.377(5)
C11 C16 1.374(5)
F23 C23 1.333(6)
C51 C55 1.388(5)
C51 C52 1.427(5)
C51 C56 1.501(6)
C55 C54 1.442(6)
C55 C60 1.504(6)
C54 C53 1.417(6)
C54 C59 1.493(6)
F25 C25 1.341(6)
F24 C24 1.362(6)
C21 C26 1.374(6)
C21 C22 1.359(5)
C33 C32 1.450(5)
C33 C34 1.407(5)
C33 C38 1.506(5)
C52 C53 1.423(6)
C52 C57 1.504(5)
C12 C13 1.387(6)
C32 C31 1.399(6)
C32 C37 1.495(6)
C34 C35 1.429(5)
C34 C39 1.494(5)
C16 C15 1.391(5)
C26 C25 1.386(6)
C31 C35 1.441(6)
C31 C36 1.503(6)
C53 C58 1.498(6)
C22 C23 1.415(7)
C35 C40 1.494(6)
C14 C13 1.362(7)
C14 C15 1.359(7)
C23 C24 1.344(8)
C56 H56A 0.9600
C56 H56B 0.9600
C56 H56C 0.9600
C24 C25 1.324(8)
C39 H39A 0.9600
C39 H39B 0.9600
C39 H39C 0.9600
C58 H58A 0.9600
C58 H58B 0.9600
C58 H58C 0.9600
C38 H38A 0.9600
C38 H38B 0.9600
C38 H38C 0.9600
C57 H57A 0.9600
C57 H57B 0.9600
C57 H57C 0.9600
C60 H60A 0.9600
C60 H60B 0.9600
C60 H60C 0.9600
C36 H36A 0.9600
C36 H36B 0.9600
C36 H36C 0.9600
C37 H37A 0.9600
C37 H37B 0.9600
C37 H37C 0.9600
C40 H40A 0.9600
C40 H40B 0.9600
C40 H40C 0.9600
C59 H59A 0.9600
C59 H59B 0.9600
C59 H59C 0.9600

loop_
_exptl_oxdiff_crystal_face_indexfrac_h
_exptl_oxdiff_crystal_face_indexfrac_k
_exptl_oxdiff_crystal_face_indexfrac_l
_exptl_oxdiff_crystal_face_x
_exptl_oxdiff_crystal_face_y
_exptl_oxdiff_crystal_face_z
4.9386 11.9631 20.9015 0.1173 0.8930 0.4810
-3.9425 -9.9801 -22.8946 -0.1177 -0.8258 -0.5937
-9.9410 -17.8772 1.0124 -0.1425 -0.8999 0.4467
5.0048 5.9103 -23.9053 0.0146 -0.0246 -0.9967
0.0458 -21.8890 -4.9801 0.4697 -0.8499 0.0992
-0.0470 21.8909 5.9758 -0.4644 0.8656 -0.0647
2.0266 -21.8726 5.9689 0.6387 -0.6201 0.4406
-2.0279 21.8745 -4.9732 -0.6334 0.6359 -0.4061
-8.0045 18.9024 -5.9583 -0.9033 0.3443 -0.2895
8.9841 -13.9187 12.9268 0.8829 -0.0305 0.4502
-14.9478 -0.9743 -6.9429 -0.8451 -0.5718 0.0559
2.9699 -4.9317 24.8866 0.4112 0.3029 0.8669
